data_7200682
loop_
_publ_author_name
'Zhou, Hong'
'Chen, Lei'
'Chen, Rong'
'Peng, Zheng-He'
'Song, You'
'Pan, Zhi-Quan'
'Huang, Qi-Mao'
'Hu, Xue-Lei'
'Bai, Zheng-Wu'

_publ_section_title
;
 Hexamine copper(II) coordination polymers: synthesis, structure and
 magnetic properties
;
_journal_issue 4
_journal_name_full CrystEngComm
_journal_page_first 671
_journal_paper_doi 10.1039/b820108k
_journal_volume 11
_journal_year 2009
_chemical_formula_moiety ' C6 H16 Cl Cu N3, Cl O4 '
_chemical_formula_sum 'C6 H16 Cl2 Cu N3 O4'
_chemical_formula_weight 328.66
_chemical_name_systematic
;
?
;
_space_group_IT_number 14
_symmetry_cell_setting monoclinic
_symmetry_space_group_name_Hall '-P 2ybc'
_symmetry_space_group_name_H-M 'P 1 21/c 1'
_atom_sites_solution_hydrogens geom
_atom_sites_solution_primary direct
_atom_sites_solution_secondary difmap
_audit_creation_method SHELXL-97
_cell_angle_alpha 90.00
_cell_angle_beta 98.473(2)
_cell_angle_gamma 90.00
_cell_formula_units_Z 4
_cell_length_a 6.8456(6)
_cell_length_b 12.0195(11)
_cell_length_c 14.6950(14)
_cell_measurement_reflns_used 3027
_cell_measurement_temperature 292(2)
_cell_measurement_theta_max 28.26
_cell_measurement_theta_min 2.20
_cell_volume 1195.92(19)
_computing_cell_refinement 'Bruker SMART'
_computing_data_collection 'Bruker SMART'
_computing_data_reduction 'Bruker SAINT'
_computing_molecular_graphics 'Bruker SHELXTL'
_computing_publication_material 'Bruker SHELXTL'
_computing_structure_refinement 'SHELXL-97 (Sheldrick, 1997)'
_computing_structure_solution 'SHELXS-97 (Sheldrick, 1990)'
_diffrn_ambient_temperature 292(2)
_diffrn_measured_fraction_theta_full 0.991
_diffrn_measured_fraction_theta_max 0.991
_diffrn_measurement_device_type 'CCD area detector'
_diffrn_measurement_method 'phi and omega scans'
_diffrn_radiation_monochromator graphite
_diffrn_radiation_source 'fine-focus sealed tube'
_diffrn_radiation_type MoK\a
_diffrn_radiation_wavelength 0.71073
_diffrn_reflns_av_R_equivalents 0.0266
_diffrn_reflns_av_sigmaI/netI 0.0300
_diffrn_reflns_limit_h_max 4
_diffrn_reflns_limit_h_min -8
_diffrn_reflns_limit_k_max 15
_diffrn_reflns_limit_k_min -15
_diffrn_reflns_limit_l_max 18
_diffrn_reflns_limit_l_min -18
_diffrn_reflns_number 7931
_diffrn_reflns_theta_full 27.49
_diffrn_reflns_theta_max 27.49
_diffrn_reflns_theta_min 2.20
_exptl_absorpt_coefficient_mu 2.276
_exptl_absorpt_correction_T_max 0.7412
_exptl_absorpt_correction_T_min 0.4630
_exptl_absorpt_correction_type multi-scan
_exptl_absorpt_process_details 'SADABS, BRUKR'
_exptl_crystal_colour blue
_exptl_crystal_density_diffrn 1.825
_exptl_crystal_density_method 'not measured'
_exptl_crystal_description needle
_exptl_crystal_F_000 672
_exptl_crystal_size_max 0.40
_exptl_crystal_size_mid 0.20
_exptl_crystal_size_min 0.14
_refine_diff_density_max 0.480
_refine_diff_density_min -0.227
_refine_diff_density_rms 0.074
_refine_ls_extinction_method none
_refine_ls_goodness_of_fit_ref 1.081
_refine_ls_hydrogen_treatment constr
_refine_ls_matrix_type full
_refine_ls_number_parameters 145
_refine_ls_number_reflns 2711
_refine_ls_number_restraints 0
_refine_ls_restrained_S_all 1.081
_refine_ls_R_factor_all 0.0405
_refine_ls_R_factor_gt 0.0336
_refine_ls_shift/su_max 0.001
_refine_ls_shift/su_mean 0.000
_refine_ls_structure_factor_coef Fsqd
_refine_ls_weighting_details 'calc w=1/[\s^2^(Fo^2^)+(0.0400P)^2^+0.6362P] where P=(Fo^2^+2Fc^2^)/3'
_refine_ls_weighting_scheme calc
_refine_ls_wR_factor_gt 0.0843
_refine_ls_wR_factor_ref 0.0878
_reflns_number_gt 2316
_reflns_number_total 2711
_reflns_threshold_expression >2sigma(I)
_cod_data_source_file b820108k.txt
_cod_data_source_block 050930em
_cod_depositor_comments
;
The following automatic conversions were performed:
'_symmetry_cell_setting' value 'Monoclinic' changed to 'monoclinic'
according to '/home/saulius/struct/CIF-dictionaries/cif_core.dic'
dictionary named 'cif_core.dic' version 2.4.1 from
2010-06-29.

'_exptl_absorpt_correction_type' value 'Multi-Scan' changed
to 'multi-scan' according to
'/home/saulius/struct/CIF-dictionaries/cif_core.dic' dictionary named
'cif_core.dic' version 2.4.1 from 2010-06-29.

Automatic conversion script
Id: cif_fix_enum 1527 2010-12-29 10:47:43Z saulius 

The following automatic conversions were performed:

'_refine_ls_hydrogen_treatment' value 'constr.' was replaced with the
value 'constr' as specified in the replacement file
'src/cod-tools/trunk/data/replacement-values/replacement_values.lst'.

Automatic conversion script
Id: cif_fix_values 5376 2017-05-30 11:51:03Z andrius 
;
_cod_original_sg_symbol_H-M 'P2(1)/c '
_cod_database_code 7200682

loop_
_symmetry_equiv_pos_as_xyz
'x, y, z'
'-x, y+1/2, -z+1/2'
'-x, -y, -z'
'x, -y-1/2, z-1/2'

loop_
_atom_site_label
_atom_site_type_symbol
_atom_site_fract_x
_atom_site_fract_y
_atom_site_fract_z
_atom_site_U_iso_or_equiv
_atom_site_adp_type
_atom_site_occupancy
_atom_site_symmetry_multiplicity
_atom_site_calc_flag
_atom_site_refinement_flags
_atom_site_disorder_assembly
_atom_site_disorder_group
Cu1 Cu 0.63152(4) 0.60728(2) 0.44295(2) 0.02987(12) Uani 1 1 d . . .
N1 N 0.6636(3) 0.77652(16) 0.42126(14) 0.0300(4) Uani 1 1 d . . .
N2 N 0.4610(4) 0.60952(18) 0.32212(17) 0.0392(5) Uani 1 1 d . . .
H2A H 0.5166 0.5677 0.2821 0.047 Uiso 1 1 calc R . .
H2B H 0.3431 0.5794 0.3279 0.047 Uiso 1 1 calc R . .
N3 N 0.8674(4) 0.62473(19) 0.53735(18) 0.0439(6) Uani 1 1 d . . .
H3A H 0.8414 0.5976 0.5914 0.053 Uiso 1 1 calc R . .
H3B H 0.9683 0.5854 0.5207 0.053 Uiso 1 1 calc R . .
Cl1 Cl 0.63756(9) 0.41081(5) 0.44516(5) 0.03580(16) Uani 1 1 d . . .
C1 C 0.6139(5) 0.7904(2) 0.32081(19) 0.0436(7) Uani 1 1 d . . .
H1A H 0.7235 0.7656 0.2910 0.052 Uiso 1 1 calc R . .
H1B H 0.5903 0.8684 0.3062 0.052 Uiso 1 1 calc R . .
C2 C 0.4312(5) 0.7234(2) 0.2856(2) 0.0479(7) Uani 1 1 d . . .
H2C H 0.3159 0.7565 0.3060 0.058 Uiso 1 1 calc R . .
H2D H 0.4106 0.7220 0.2189 0.058 Uiso 1 1 calc R . .
C3 C 0.9251(4) 0.7430(2) 0.5487(2) 0.0456(7) Uani 1 1 d . . .
H3C H 1.0652 0.7494 0.5709 0.055 Uiso 1 1 calc R . .
H3D H 0.8525 0.7790 0.5924 0.055 Uiso 1 1 calc R . .
C4 C 0.8765(4) 0.7957(2) 0.4556(2) 0.0397(6) Uani 1 1 d . . .
H4A H 0.9035 0.8749 0.4599 0.048 Uiso 1 1 calc R . .
H4B H 0.9571 0.7633 0.4135 0.048 Uiso 1 1 calc R . .
C5 C 0.5331(4) 0.84541(19) 0.47258(18) 0.0314(5) Uani 1 1 d . . .
H5A H 0.5433 0.8170 0.5349 0.038 Uiso 1 1 calc R . .
H5B H 0.3974 0.8354 0.4437 0.038 Uiso 1 1 calc R . .
C6 C 0.5776(4) 0.9690(2) 0.47748(19) 0.0327(6) Uani 1 1 d . . .
H6A H 0.5791 0.9978 0.4159 0.039 Uiso 1 1 calc R . .
H6B H 0.7071 0.9812 0.5128 0.039 Uiso 1 1 calc R . .
Cl2 Cl 0.94758(10) 0.51206(5) 0.23435(5) 0.03844(17) Uani 1 1 d . . .
O1 O 1.0015(4) 0.5686(2) 0.32045(16) 0.0612(6) Uani 1 1 d . . .
O2 O 0.7494(4) 0.5402(3) 0.19836(19) 0.0920(10) Uani 1 1 d . . .
O3 O 1.0748(4) 0.5443(2) 0.17053(17) 0.0623(6) Uani 1 1 d . . .
O4 O 0.9639(5) 0.3955(2) 0.2503(2) 0.0807(9) Uani 1 1 d . . .

loop_
_atom_site_aniso_label
_atom_site_aniso_U_11
_atom_site_aniso_U_22
_atom_site_aniso_U_33
_atom_site_aniso_U_23
_atom_site_aniso_U_13
_atom_site_aniso_U_12
Cu1 0.03110(19) 0.02074(16) 0.03710(19) 0.00000(11) 0.00282(13) 0.00145(11)
N1 0.0318(11) 0.0216(9) 0.0379(12) -0.0009(8) 0.0096(9) 0.0023(8)
N2 0.0369(13) 0.0362(12) 0.0426(13) -0.0022(9) 0.0000(10) -0.0024(10)
N3 0.0411(14) 0.0333(12) 0.0528(15) 0.0049(10) -0.0080(11) 0.0004(10)
Cl1 0.0371(4) 0.0217(3) 0.0520(4) -0.0003(2) 0.0177(3) 0.0022(2)
C1 0.065(2) 0.0297(13) 0.0377(15) 0.0036(11) 0.0120(14) 0.0024(12)
C2 0.0583(19) 0.0436(16) 0.0391(16) 0.0024(12) -0.0023(14) 0.0130(14)
C3 0.0362(15) 0.0350(14) 0.0618(19) -0.0139(13) -0.0056(13) 0.0044(12)
C4 0.0299(14) 0.0257(12) 0.0651(19) -0.0041(12) 0.0122(13) 0.0006(10)
C5 0.0318(13) 0.0226(11) 0.0410(14) 0.0001(10) 0.0093(11) 0.0048(10)
C6 0.0350(14) 0.0243(11) 0.0395(14) -0.0017(10) 0.0080(12) 0.0044(10)
Cl2 0.0355(4) 0.0415(4) 0.0374(4) -0.0028(3) 0.0022(3) 0.0008(3)
O1 0.0752(17) 0.0576(14) 0.0474(13) -0.0128(11) -0.0020(12) -0.0088(12)
O2 0.0415(15) 0.175(3) 0.0566(16) -0.0003(18) -0.0037(12) 0.0243(17)
O3 0.0628(16) 0.0642(15) 0.0651(15) 0.0085(12) 0.0267(13) 0.0005(12)
O4 0.124(3) 0.0432(14) 0.081(2) -0.0042(12) 0.0336(19) -0.0062(14)

loop_
_atom_type_symbol
_atom_type_description
_atom_type_scat_dispersion_real
_atom_type_scat_dispersion_imag
_atom_type_scat_source
C C 0.0033 0.0016 'International Tables Vol C Tables 4.2.6.8 and 6.1.1.4'
H H 0.0000 0.0000 'International Tables Vol C Tables 4.2.6.8 and 6.1.1.4'
N N 0.0061 0.0033 'International Tables Vol C Tables 4.2.6.8 and 6.1.1.4'
O O 0.0106 0.0060 'International Tables Vol C Tables 4.2.6.8 and 6.1.1.4'
Cu Cu 0.3201 1.2651 'International Tables Vol C Tables 4.2.6.8 and 6.1.1.4'
Cl Cl 0.1484 0.1585 'International Tables Vol C Tables 4.2.6.8 and 6.1.1.4'

loop_
_geom_angle_atom_site_label_1
_geom_angle_atom_site_label_2
_geom_angle_atom_site_label_3
_geom_angle
_geom_angle_site_symmetry_1
_geom_angle_site_symmetry_3
_geom_angle_publ_flag
N2 Cu1 N3 160.29(11) . . ?
N2 Cu1 N1 84.86(9) . . ?
N3 Cu1 N1 84.83(9) . . ?
N2 Cu1 Cl1 91.88(7) . . ?
N3 Cu1 Cl1 94.91(7) . . ?
N1 Cu1 Cl1 168.50(6) . . ?
N2 Cu1 Cl1 100.71(8) . 3_666 ?
N3 Cu1 Cl1 98.26(8) . 3_666 ?
N1 Cu1 Cl1 105.92(6) . 3_666 ?
Cl1 Cu1 Cl1 85.52(2) . 3_666 ?
C1 N1 C4 113.1(2) . . ?
C1 N1 C5 112.0(2) . . ?
C4 N1 C5 111.7(2) . . ?
C1 N1 Cu1 104.52(15) . . ?
C4 N1 Cu1 102.72(14) . . ?
C5 N1 Cu1 112.31(15) . . ?
C2 N2 Cu1 111.84(17) . . ?
C2 N2 H2A 109.2 . . ?
Cu1 N2 H2A 109.2 . . ?
C2 N2 H2B 109.2 . . ?
Cu1 N2 H2B 109.2 . . ?
H2A N2 H2B 107.9 . . ?
C3 N3 Cu1 110.95(17) . . ?
C3 N3 H3A 109.4 . . ?
Cu1 N3 H3A 109.4 . . ?
C3 N3 H3B 109.4 . . ?
Cu1 N3 H3B 109.4 . . ?
H3A N3 H3B 108.0 . . ?
Cu1 Cl1 Cu1 94.48(2) . 3_666 ?
N1 C1 C2 109.8(2) . . ?
N1 C1 H1A 109.7 . . ?
C2 C1 H1A 109.7 . . ?
N1 C1 H1B 109.7 . . ?
C2 C1 H1B 109.7 . . ?
H1A C1 H1B 108.2 . . ?
N2 C2 C1 107.9(2) . . ?
N2 C2 H2C 110.1 . . ?
C1 C2 H2C 110.1 . . ?
N2 C2 H2D 110.1 . . ?
C1 C2 H2D 110.1 . . ?
H2C C2 H2D 108.4 . . ?
N3 C3 C4 106.5(2) . . ?
N3 C3 H3C 110.4 . . ?
C4 C3 H3C 110.4 . . ?
N3 C3 H3D 110.4 . . ?
C4 C3 H3D 110.4 . . ?
H3C C3 H3D 108.6 . . ?
N1 C4 C3 108.6(2) . . ?
N1 C4 H4A 110.0 . . ?
C3 C4 H4A 110.0 . . ?
N1 C4 H4B 110.0 . . ?
C3 C4 H4B 110.0 . . ?
H4A C4 H4B 108.4 . . ?
N1 C5 C6 115.8(2) . . ?
N1 C5 H5A 108.3 . . ?
C6 C5 H5A 108.3 . . ?
N1 C5 H5B 108.3 . . ?
C6 C5 H5B 108.3 . . ?
H5A C5 H5B 107.4 . . ?
C5 C6 C6 110.5(3) . 3_676 ?
C5 C6 H6A 109.5 . . ?
C6 C6 H6A 109.5 3_676 . ?
C5 C6 H6B 109.5 . . ?
C6 C6 H6B 109.5 3_676 . ?
H6A C6 H6B 108.1 . . ?
O4 Cl2 O2 110.1(2) . . ?
O4 Cl2 O3 109.62(16) . . ?
O2 Cl2 O3 109.44(17) . . ?
O4 Cl2 O1 108.48(16) . . ?
O2 Cl2 O1 108.81(17) . . ?
O3 Cl2 O1 110.40(16) . . ?

loop_
_geom_bond_atom_site_label_1
_geom_bond_atom_site_label_2
_geom_bond_distance
_geom_bond_site_symmetry_2
_geom_bond_publ_flag
Cu1 N2 1.976(2) . ?
Cu1 N3 1.979(2) . ?
Cu1 N1 2.076(2) . ?
Cu1 Cl1 2.3620(7) . ?
Cu1 Cl1 2.6526(7) 3_666 ?
N1 C1 1.475(3) . ?
N1 C4 1.489(3) . ?
N1 C5 1.500(3) . ?
N2 C2 1.473(3) . ?
N2 H2A 0.9000 . ?
N2 H2B 0.9000 . ?
N3 C3 1.478(3) . ?
N3 H3A 0.9000 . ?
N3 H3B 0.9000 . ?
Cl1 Cu1 2.6525(7) 3_666 ?
C1 C2 1.513(4) . ?
C1 H1A 0.9700 . ?
C1 H1B 0.9700 . ?
C2 H2C 0.9700 . ?
C2 H2D 0.9700 . ?
C3 C4 1.499(4) . ?
C3 H3C 0.9700 . ?
C3 H3D 0.9700 . ?
C4 H4A 0.9700 . ?
C4 H4B 0.9700 . ?
C5 C6 1.517(3) . ?
C5 H5A 0.9700 . ?
C5 H5B 0.9700 . ?
C6 C6 1.526(5) 3_676 ?
C6 H6A 0.9700 . ?
C6 H6B 0.9700 . ?
Cl2 O4 1.422(2) . ?
Cl2 O2 1.423(3) . ?
Cl2 O3 1.425(2) . ?
Cl2 O1 1.436(2) . ?

loop_
_geom_hbond_atom_site_label_D
_geom_hbond_atom_site_label_H
_geom_hbond_atom_site_label_A
_geom_hbond_distance_DH
_geom_hbond_distance_HA
_geom_hbond_distance_DA
_geom_hbond_angle_DHA
_geom_hbond_site_symmetry_A
N3 H3B Cl1 0.90 2.67 3.388(3) 137.2 3_766
N3 H3A O1 0.90 2.53 3.165(3) 127.8 3_766
N3 H3A O4 0.90 2.51 3.173(4) 131.3 3_766
N2 H2B Cl2 0.90 2.96 3.749(2) 146.9 1_455
N2 H2B O1 0.90 2.33 3.180(4) 157.9 1_455
N2 H2A O2 0.90 2.18 2.993(4) 150.4 .

loop_
_geom_torsion_atom_site_label_1
_geom_torsion_atom_site_label_2
_geom_torsion_atom_site_label_3
_geom_torsion_atom_site_label_4
_geom_torsion
_geom_torsion_site_symmetry_1
_geom_torsion_site_symmetry_2
_geom_torsion_site_symmetry_3
_geom_torsion_site_symmetry_4
_geom_torsion_publ_flag
N2 Cu1 N1 C1 -21.50(17) . . . . ?
N3 Cu1 N1 C1 141.67(18) . . . . ?
Cl1 Cu1 N1 C1 52.5(4) . . . . ?
Cl1 Cu1 N1 C1 -121.19(16) 3_666 . . . ?
N2 Cu1 N1 C4 -139.77(17) . . . . ?
N3 Cu1 N1 C4 23.40(17) . . . . ?
Cl1 Cu1 N1 C4 -65.8(4) . . . . ?
Cl1 Cu1 N1 C4 120.53(15) 3_666 . . . ?
N2 Cu1 N1 C5 100.10(18) . . . . ?
N3 Cu1 N1 C5 -96.73(18) . . . . ?
Cl1 Cu1 N1 C5 174.1(2) . . . . ?
Cl1 Cu1 N1 C5 0.40(17) 3_666 . . . ?
N3 Cu1 N2 C2 -63.8(4) . . . . ?
N1 Cu1 N2 C2 -5.1(2) . . . . ?
Cl1 Cu1 N2 C2 -174.03(19) . . . . ?
Cl1 Cu1 N2 C2 100.18(19) 3_666 . . . ?
N2 Cu1 N3 C3 64.4(4) . . . . ?
N1 Cu1 N3 C3 5.7(2) . . . . ?
Cl1 Cu1 N3 C3 174.1(2) . . . . ?
Cl1 Cu1 N3 C3 -99.7(2) 3_666 . . . ?
N2 Cu1 Cl1 Cu1 -100.60(8) . . . 3_666 ?
N3 Cu1 Cl1 Cu1 97.93(8) . . . 3_666 ?
N1 Cu1 Cl1 Cu1 -173.9(3) . . . 3_666 ?
Cl1 Cu1 Cl1 Cu1 0.0 3_666 . . 3_666 ?
C4 N1 C1 C2 155.0(2) . . . . ?
C5 N1 C1 C2 -77.8(3) . . . . ?
Cu1 N1 C1 C2 44.0(2) . . . . ?
Cu1 N2 C2 C1 30.3(3) . . . . ?
N1 C1 C2 N2 -50.2(3) . . . . ?
Cu1 N3 C3 C4 -33.7(3) . . . . ?
C1 N1 C4 C3 -160.8(2) . . . . ?
C5 N1 C4 C3 71.9(2) . . . . ?
Cu1 N1 C4 C3 -48.7(2) . . . . ?
N3 C3 C4 N1 55.9(3) . . . . ?
C1 N1 C5 C6 -75.4(3) . . . . ?
C4 N1 C5 C6 52.6(3) . . . . ?
Cu1 N1 C5 C6 167.39(17) . . . . ?
N1 C5 C6 C6 174.2(3) . . . 3_676 ?
